data_2227751
loop_
_publ_author_name
'Mu, Shuai'
'Yang, Miao'
'Liu, Deng-Ke'
'Liu, Chang-Xiao'

_publ_section_title
;
 1-[4-(4-Nitrophenyl)piperazin-1-yl]-2-(4,5,6,7-tetrahydrothieno[3,2-<i>c</i>]pyridin-5-yl)ethanone
;
_journal_coeditor_code KP2278
_journal_issue 11
_journal_name_full 'Acta Crystallographica Section E'
_journal_page_first o2762
_journal_paper_doi 10.1107/S1600536810039085
_journal_volume 66
_journal_year 2010
_chemical_formula_iupac 'C19 H22 N4 O3 S'
_chemical_formula_moiety 'C19 H22 N4 O3 S'
_chemical_formula_sum 'C19 H22 N4 O3 S'
_chemical_formula_weight 386.47
_chemical_name_systematic
;
1-[4-(4-Nitrophenyl)piperazin-1-yl]-2-(4,5,6,7-
tetrahydrothieno[3,2-<i>c</i>]pyridin-5-yl)ethanone
;
_space_group_IT_number 2
_symmetry_cell_setting triclinic
_symmetry_space_group_name_Hall '-P 1'
_symmetry_space_group_name_H-M 'P -1'
_atom_sites_solution_hydrogens geom
_atom_sites_solution_primary direct
_atom_sites_solution_secondary difmap
_cell_angle_alpha 84.101(8)
_cell_angle_beta 83.385(9)
_cell_angle_gamma 74.635(6)
_cell_formula_units_Z 2
_cell_length_a 6.1315(7)
_cell_length_b 8.8552(10)
_cell_length_c 17.025(2)
_cell_measurement_reflns_used 2732
_cell_measurement_temperature 113(2)
_cell_measurement_theta_max 27.9
_cell_measurement_theta_min 1.2
_cell_volume 882.89(18)
_computing_cell_refinement 'CrystalClear (Rigaku/MSC, 2005)'
_computing_data_collection 'CrystalClear (Rigaku/MSC, 2005)'
_computing_data_reduction 'CrystalClear (Rigaku/MSC, 2005)'
_computing_molecular_graphics 'SHELXL97 (Sheldrick, 2008)'
_computing_publication_material 'CrystalStructure (Rigaku/MSC, 2005)'
_computing_structure_refinement 'SHELXL97 (Sheldrick, 2008)'
_computing_structure_solution 'SHELXS97 (Sheldrick, 2008)'
_diffrn_ambient_temperature 113(2)
_diffrn_detector_area_resol_mean 7.31
_diffrn_measured_fraction_theta_full 0.994
_diffrn_measured_fraction_theta_max 0.990
_diffrn_measurement_device_type 'Rigaku Saturn CCD area-detector'
_diffrn_measurement_method '\w and \f scans'
_diffrn_radiation_monochromator confocal
_diffrn_radiation_source 'rotating anode'
_diffrn_radiation_type MoK\a
_diffrn_radiation_wavelength 0.71070
_diffrn_reflns_av_R_equivalents 0.0248
_diffrn_reflns_av_sigmaI/netI 0.0318
_diffrn_reflns_limit_h_max 8
_diffrn_reflns_limit_h_min -8
_diffrn_reflns_limit_k_max 11
_diffrn_reflns_limit_k_min -11
_diffrn_reflns_limit_l_max 21
_diffrn_reflns_limit_l_min -22
_diffrn_reflns_number 10552
_diffrn_reflns_theta_full 25.00
_diffrn_reflns_theta_max 27.87
_diffrn_reflns_theta_min 1.21
_diffrn_standards_decay_% 0
_diffrn_standards_interval_count 0
_diffrn_standards_interval_time 0
_diffrn_standards_number 0
_exptl_absorpt_coefficient_mu 0.213
_exptl_absorpt_correction_T_max 0.9428
_exptl_absorpt_correction_T_min 0.9350
_exptl_absorpt_correction_type multi-scan
_exptl_absorpt_process_details '(CrystalClear; Rigaku/MSC, 2005)'
_exptl_crystal_colour yellow
_exptl_crystal_density_diffrn 1.454
_exptl_crystal_density_method 'not measured'
_exptl_crystal_description block
_exptl_crystal_F_000 408
_exptl_crystal_size_max 0.32
_exptl_crystal_size_mid 0.30
_exptl_crystal_size_min 0.28
_refine_diff_density_max 0.314
_refine_diff_density_min -0.262
_refine_ls_extinction_coef 0.019(7)
_refine_ls_extinction_expression Fc^*^=kFc[1+0.001xFc^2^\l^3^/sin(2\q)]^-1/4^
_refine_ls_extinction_method 'SHELXL97 (Sheldrick, 2008)'
_refine_ls_goodness_of_fit_ref 1.077
_refine_ls_hydrogen_treatment constr
_refine_ls_matrix_type full
_refine_ls_number_parameters 245
_refine_ls_number_reflns 4169
_refine_ls_number_restraints 0
_refine_ls_restrained_S_all 1.077
_refine_ls_R_factor_all 0.0392
_refine_ls_R_factor_gt 0.0316
_refine_ls_shift/su_max 0.001
_refine_ls_shift/su_mean 0.000
_refine_ls_structure_factor_coef Fsqd
_refine_ls_weighting_details 'calc w = 1/[\s^2^(Fo^2^)+(0.0455P)^2^+0.1626P] where P=(Fo^2^+2Fc^2^)/3'
_refine_ls_weighting_scheme calc
_refine_ls_wR_factor_gt 0.0823
_refine_ls_wR_factor_ref 0.0875
_reflns_number_gt 3402
_reflns_number_total 4169
_reflns_threshold_expression I>2\s(I)
_cod_data_source_file kp2278.cif
_cod_data_source_block I
_cod_original_cell_volume 882.87(18)
_cod_database_code 2227751
_cod_database_fobs_code 2227751

loop_
_symmetry_equiv_pos_as_xyz
'x, y, z'
'-x, -y, -z'

loop_
_atom_site_type_symbol
_atom_site_label
_atom_site_fract_x
_atom_site_fract_y
_atom_site_fract_z
_atom_site_U_iso_or_equiv
_atom_site_adp_type
_atom_site_calc_flag
_atom_site_refinement_flags
_atom_site_occupancy
_atom_site_disorder_assembly
_atom_site_disorder_group
S S1 0.30943(5) 0.92591(3) -0.249539(17) 0.01923(11) Uani d . 1 . .
O O1 -0.12392(14) 0.78988(11) 0.05647(6) 0.0249(2) Uani d . 1 . .
O O2 1.01128(18) 0.15750(13) 0.58507(6) 0.0376(3) Uani d . 1 . .
O O3 0.7589(2) 0.02733(13) 0.58411(7) 0.0451(3) Uani d . 1 . .
N N1 0.22099(16) 0.69145(11) -0.00851(6) 0.0145(2) Uani d . 1 . .
N N2 0.32167(16) 0.71481(11) 0.16167(6) 0.0148(2) Uani d . 1 . .
N N3 0.44060(16) 0.56269(11) 0.31518(6) 0.0156(2) Uani d . 1 . .
N N4 0.8425(2) 0.13723(14) 0.55919(7) 0.0275(3) Uani d . 1 . .
C C1 0.0996(2) 0.85073(14) -0.27522(7) 0.0208(3) Uani d . 1 . .
H H1 0.0370 0.8743 -0.3249 0.025 Uiso calc R 1 . .
C C2 0.0340(2) 0.75339(14) -0.21584(7) 0.0183(2) Uani d . 1 . .
H H2 -0.0804 0.7006 -0.2193 0.022 Uiso calc R 1 . .
C C3 0.15476(19) 0.73858(13) -0.14760(7) 0.0147(2) Uani d . 1 . .
C C4 0.31018(19) 0.82610(13) -0.15692(7) 0.0147(2) Uani d . 1 . .
C C5 0.45773(19) 0.83687(14) -0.09431(7) 0.0162(2) Uani d . 1 . .
H H5A 0.3991 0.9385 -0.0700 0.019 Uiso calc R 1 . .
H H5B 0.6148 0.8302 -0.1181 0.019 Uiso calc R 1 . .
C C6 0.45572(19) 0.70088(13) -0.03118(7) 0.0156(2) Uani d . 1 . .
H H6A 0.5467 0.6011 -0.0523 0.019 Uiso calc R 1 . .
H H6B 0.5245 0.7176 0.0160 0.019 Uiso calc R 1 . .
C C7 0.1199(2) 0.64098(14) -0.07174(7) 0.0163(2) Uani d . 1 . .
H H7A -0.0446 0.6535 -0.0570 0.020 Uiso calc R 1 . .
H H7B 0.1916 0.5287 -0.0792 0.020 Uiso calc R 1 . .
C C8 0.08392(19) 0.77300(13) 0.04926(7) 0.0161(2) Uani d . 1 . .
C C9 0.1956(2) 0.83986(14) 0.10806(7) 0.0171(2) Uani d . 1 . .
H H9A 0.3008 0.8981 0.0788 0.021 Uiso calc R 1 . .
H H9B 0.0775 0.9147 0.1396 0.021 Uiso calc R 1 . .
C C10 0.4469(2) 0.78077(14) 0.21157(7) 0.0173(2) Uani d . 1 . .
H H10A 0.3387 0.8607 0.2433 0.021 Uiso calc R 1 . .
H H10B 0.5515 0.8332 0.1775 0.021 Uiso calc R 1 . .
C C11 0.5819(2) 0.65394(14) 0.26673(7) 0.0181(2) Uani d . 1 . .
H H11A 0.7032 0.5820 0.2349 0.022 Uiso calc R 1 . .
H H11B 0.6556 0.7033 0.3022 0.022 Uiso calc R 1 . .
C C12 0.2908(2) 0.51145(14) 0.26835(7) 0.0172(2) Uani d . 1 . .
H H12A 0.1800 0.4685 0.3047 0.021 Uiso calc R 1 . .
H H12B 0.3824 0.4263 0.2358 0.021 Uiso calc R 1 . .
C C13 0.1640(2) 0.64430(14) 0.21457(7) 0.0177(2) Uani d . 1 . .
H H13A 0.0697 0.6039 0.1826 0.021 Uiso calc R 1 . .
H H13B 0.0615 0.7254 0.2471 0.021 Uiso calc R 1 . .
C C14 0.5398(2) 0.45722(13) 0.37518(7) 0.0157(2) Uani d . 1 . .
C C15 0.7310(2) 0.47506(14) 0.40870(7) 0.0194(3) Uani d . 1 . .
H H15 0.7935 0.5608 0.3898 0.023 Uiso calc R 1 . .
C C16 0.8282(2) 0.37062(15) 0.46814(7) 0.0212(3) Uani d . 1 . .
H H16 0.9579 0.3837 0.4895 0.025 Uiso calc R 1 . .
C C17 0.7371(2) 0.24656(14) 0.49676(7) 0.0207(3) Uani d . 1 . .
C C18 0.5485(2) 0.22540(14) 0.46630(7) 0.0214(3) Uani d . 1 . .
H H18 0.4861 0.1404 0.4867 0.026 Uiso calc R 1 . .
C C19 0.4521(2) 0.32864(14) 0.40612(7) 0.0194(3) Uani d . 1 . .
H H19 0.3237 0.3131 0.3849 0.023 Uiso calc R 1 . .

loop_
_atom_site_aniso_label
_atom_site_aniso_U_11
_atom_site_aniso_U_22
_atom_site_aniso_U_33
_atom_site_aniso_U_12
_atom_site_aniso_U_13
_atom_site_aniso_U_23
S1 0.02648(18) 0.01618(16) 0.01532(16) -0.00697(12) -0.00135(12) 0.00086(11)
O1 0.0145(4) 0.0317(5) 0.0297(5) -0.0068(4) 0.0002(4) -0.0080(4)
O2 0.0329(6) 0.0445(6) 0.0350(6) -0.0089(5) -0.0162(5) 0.0104(5)
O3 0.0627(8) 0.0347(6) 0.0444(7) -0.0234(6) -0.0272(6) 0.0207(5)
N1 0.0127(5) 0.0165(5) 0.0148(5) -0.0046(4) -0.0031(4) 0.0004(4)
N2 0.0149(5) 0.0158(5) 0.0154(5) -0.0068(4) -0.0027(4) 0.0006(4)
N3 0.0160(5) 0.0161(5) 0.0164(5) -0.0074(4) -0.0027(4) 0.0005(4)
N4 0.0324(6) 0.0252(6) 0.0230(6) -0.0035(5) -0.0069(5) 0.0023(5)
C1 0.0269(6) 0.0191(6) 0.0169(6) -0.0045(5) -0.0062(5) -0.0025(5)
C2 0.0210(6) 0.0172(5) 0.0179(6) -0.0049(5) -0.0042(5) -0.0045(5)
C3 0.0148(5) 0.0117(5) 0.0166(6) -0.0014(4) -0.0016(4) -0.0022(4)
C4 0.0162(5) 0.0121(5) 0.0148(5) -0.0021(4) -0.0010(4) -0.0009(4)
C5 0.0141(5) 0.0165(5) 0.0187(6) -0.0057(4) -0.0020(5) 0.0008(4)
C6 0.0116(5) 0.0170(5) 0.0178(6) -0.0029(4) -0.0033(4) 0.0013(4)
C7 0.0182(6) 0.0163(5) 0.0163(6) -0.0071(4) -0.0048(5) 0.0006(4)
C8 0.0167(6) 0.0136(5) 0.0178(6) -0.0040(4) -0.0037(5) 0.0020(4)
C9 0.0185(6) 0.0149(5) 0.0184(6) -0.0048(4) -0.0021(5) -0.0011(4)
C10 0.0191(6) 0.0174(5) 0.0183(6) -0.0092(5) -0.0036(5) -0.0006(5)
C11 0.0168(6) 0.0203(6) 0.0199(6) -0.0101(5) -0.0026(5) 0.0008(5)
C12 0.0171(6) 0.0182(6) 0.0191(6) -0.0096(5) -0.0036(5) 0.0010(5)
C13 0.0144(5) 0.0198(6) 0.0202(6) -0.0075(4) -0.0016(5) 0.0004(5)
C14 0.0166(5) 0.0151(5) 0.0148(5) -0.0033(4) 0.0017(4) -0.0037(4)
C15 0.0205(6) 0.0202(6) 0.0191(6) -0.0076(5) -0.0021(5) -0.0024(5)
C16 0.0208(6) 0.0236(6) 0.0203(6) -0.0060(5) -0.0042(5) -0.0039(5)
C17 0.0245(6) 0.0190(6) 0.0162(6) -0.0012(5) -0.0023(5) -0.0010(5)
C18 0.0264(7) 0.0175(6) 0.0204(6) -0.0069(5) -0.0003(5) -0.0003(5)
C19 0.0204(6) 0.0190(6) 0.0199(6) -0.0070(5) -0.0025(5) -0.0015(5)

loop_
_atom_type_symbol
_atom_type_description
_atom_type_scat_dispersion_real
_atom_type_scat_dispersion_imag
_atom_type_scat_source
C C 0.0033 0.0016 'International Tables Vol C Tables 4.2.6.8 and 6.1.1.4'
H H 0.0000 0.0000 'International Tables Vol C Tables 4.2.6.8 and 6.1.1.4'
N N 0.0061 0.0033 'International Tables Vol C Tables 4.2.6.8 and 6.1.1.4'
O O 0.0106 0.0060 'International Tables Vol C Tables 4.2.6.8 and 6.1.1.4'
S S 0.1246 0.1234 'International Tables Vol C Tables 4.2.6.8 and 6.1.1.4'

loop_
_geom_angle_atom_site_label_1
_geom_angle_atom_site_label_2
_geom_angle_atom_site_label_3
_geom_angle_site_symmetry_1
_geom_angle_site_symmetry_3
_geom_angle
_geom_angle_publ_flag
C1 S1 C4 . . 92.11(6) ?
C8 N1 C7 . . 119.36(10) ?
C8 N1 C6 . . 123.35(10) ?
C7 N1 C6 . . 113.03(9) ?
C13 N2 C10 . . 107.24(9) ?
C13 N2 C9 . . 110.12(9) ?
C10 N2 C9 . . 109.88(9) ?
C14 N3 C12 . . 117.17(9) ?
C14 N3 C11 . . 117.63(9) ?
C12 N3 C11 . . 112.57(9) ?
O2 N4 O3 . . 122.75(11) ?
O2 N4 C17 . . 118.95(11) ?
O3 N4 C17 . . 118.30(11) ?
C2 C1 S1 . . 111.59(9) ?
C2 C1 H1 . . 124.2 ?
S1 C1 H1 . . 124.2 ?
C1 C2 C3 . . 112.85(11) ?
C1 C2 H2 . . 123.6 ?
C3 C2 H2 . . 123.6 ?
C4 C3 C2 . . 112.58(11) ?
C4 C3 C7 . . 121.64(10) ?
C2 C3 C7 . . 125.77(10) ?
C3 C4 C5 . . 124.49(11) ?
C3 C4 S1 . . 110.87(9) ?
C5 C4 S1 . . 124.63(9) ?
C4 C5 C6 . . 108.25(9) ?
C4 C5 H5A . . 110.0 ?
C6 C5 H5A . . 110.0 ?
C4 C5 H5B . . 110.0 ?
C6 C5 H5B . . 110.0 ?
H5A C5 H5B . . 108.4 ?
N1 C6 C5 . . 109.67(9) ?
N1 C6 H6A . . 109.7 ?
C5 C6 H6A . . 109.7 ?
N1 C6 H6B . . 109.7 ?
C5 C6 H6B . . 109.7 ?
H6A C6 H6B . . 108.2 ?
N1 C7 C3 . . 109.44(9) ?
N1 C7 H7A . . 109.8 ?
C3 C7 H7A . . 109.8 ?
N1 C7 H7B . . 109.8 ?
C3 C7 H7B . . 109.8 ?
H7A C7 H7B . . 108.2 ?
O1 C8 N1 . . 122.19(11) ?
O1 C8 C9 . . 120.27(11) ?
N1 C8 C9 . . 117.51(10) ?
N2 C9 C8 . . 111.26(9) ?
N2 C9 H9A . . 109.4 ?
C8 C9 H9A . . 109.4 ?
N2 C9 H9B . . 109.4 ?
C8 C9 H9B . . 109.4 ?
H9A C9 H9B . . 108.0 ?
N2 C10 C11 . . 111.11(9) ?
N2 C10 H10A . . 109.4 ?
C11 C10 H10A . . 109.4 ?
N2 C10 H10B . . 109.4 ?
C11 C10 H10B . . 109.4 ?
H10A C10 H10B . . 108.0 ?
N3 C11 C10 . . 112.67(10) ?
N3 C11 H11A . . 109.1 ?
C10 C11 H11A . . 109.1 ?
N3 C11 H11B . . 109.1 ?
C10 C11 H11B . . 109.1 ?
H11A C11 H11B . . 107.8 ?
N3 C12 C13 . . 112.06(9) ?
N3 C12 H12A . . 109.2 ?
C13 C12 H12A . . 109.2 ?
N3 C12 H12B . . 109.2 ?
C13 C12 H12B . . 109.2 ?
H12A C12 H12B . . 107.9 ?
N2 C13 C12 . . 110.96(9) ?
N2 C13 H13A . . 109.4 ?
C12 C13 H13A . . 109.4 ?
N2 C13 H13B . . 109.4 ?
C12 C13 H13B . . 109.4 ?
H13A C13 H13B . . 108.0 ?
N3 C14 C15 . . 121.43(11) ?
N3 C14 C19 . . 121.51(11) ?
C15 C14 C19 . . 117.06(11) ?
C16 C15 C14 . . 121.21(11) ?
C16 C15 H15 . . 119.4 ?
C14 C15 H15 . . 119.4 ?
C15 C16 C17 . . 119.90(12) ?
C15 C16 H16 . . 120.0 ?
C17 C16 H16 . . 120.0 ?
C16 C17 C18 . . 120.89(12) ?
C16 C17 N4 . . 119.13(12) ?
C18 C17 N4 . . 119.98(11) ?
C19 C18 C17 . . 119.43(11) ?
C19 C18 H18 . . 120.3 ?
C17 C18 H18 . . 120.3 ?
C18 C19 C14 . . 121.51(11) ?
C18 C19 H19 . . 119.2 ?
C14 C19 H19 . . 119.2 ?

loop_
_geom_bond_atom_site_label_1
_geom_bond_atom_site_label_2
_geom_bond_site_symmetry_2
_geom_bond_distance
_geom_bond_publ_flag
S1 C1 . 1.7127(13) ?
S1 C4 . 1.7265(12) ?
O1 C8 . 1.2362(14) ?
O2 N4 . 1.2317(16) ?
O3 N4 . 1.2327(16) ?
N1 C8 . 1.3524(16) ?
N1 C7 . 1.4638(14) ?
N1 C6 . 1.4685(14) ?
N2 C13 . 1.4628(14) ?
N2 C10 . 1.4637(14) ?
N2 C9 . 1.4690(15) ?
N3 C14 . 1.3900(15) ?
N3 C12 . 1.4662(14) ?
N3 C11 . 1.4674(14) ?
N4 C17 . 1.4491(16) ?
C1 C2 . 1.3558(18) ?
C1 H1 . 0.9500 ?
C2 C3 . 1.4251(16) ?
C2 H2 . 0.9500 ?
C3 C4 . 1.3658(16) ?
C3 C7 . 1.5051(16) ?
C4 C5 . 1.5008(16) ?
C5 C6 . 1.5311(16) ?
C5 H5A . 0.9900 ?
C5 H5B . 0.9900 ?
C6 H6A . 0.9900 ?
C6 H6B . 0.9900 ?
C7 H7A . 0.9900 ?
C7 H7B . 0.9900 ?
C8 C9 . 1.5219(16) ?
C9 H9A . 0.9900 ?
C9 H9B . 0.9900 ?
C10 C11 . 1.5160(16) ?
C10 H10A . 0.9900 ?
C10 H10B . 0.9900 ?
C11 H11A . 0.9900 ?
C11 H11B . 0.9900 ?
C12 C13 . 1.5115(16) ?
C12 H12A . 0.9900 ?
C12 H12B . 0.9900 ?
C13 H13A . 0.9900 ?
C13 H13B . 0.9900 ?
C14 C15 . 1.4125(17) ?
C14 C19 . 1.4140(16) ?
C15 C16 . 1.3746(17) ?
C15 H15 . 0.9500 ?
C16 C17 . 1.3818(18) ?
C16 H16 . 0.9500 ?
C17 C18 . 1.3833(18) ?
C18 C19 . 1.3768(17) ?
C18 H18 . 0.9500 ?
C19 H19 . 0.9500 ?

loop_
_geom_hbond_atom_site_label_D
_geom_hbond_atom_site_label_H
_geom_hbond_atom_site_label_A
_geom_hbond_site_symmetry_A
_geom_hbond_distance_DH
_geom_hbond_distance_HA
_geom_hbond_distance_DA
_geom_hbond_angle_DHA
C1 H1 O3 1_464 0.95 2.47 3.346(2) 154.0
C5 H5A O1 2_575 0.99 2.56 3.475(2) 153.0
C6 H6B O1 1_655 0.99 2.59 3.420(2) 142.0

loop_
_geom_torsion_atom_site_label_1
_geom_torsion_atom_site_label_2
_geom_torsion_atom_site_label_3
_geom_torsion_atom_site_label_4
_geom_torsion_site_symmetry_1
_geom_torsion_site_symmetry_2
_geom_torsion_site_symmetry_3
_geom_torsion_site_symmetry_4
_geom_torsion
_geom_torsion_publ_flag
C4 S1 C1 C2 . . . . -0.24(10) ?
S1 C1 C2 C3 . . . . 0.11(14) ?
C1 C2 C3 C4 . . . . 0.12(15) ?
C1 C2 C3 C7 . . . . 179.31(11) ?
C2 C3 C4 C5 . . . . 178.37(10) ?
C7 C3 C4 C5 . . . . -0.85(17) ?
C2 C3 C4 S1 . . . . -0.30(13) ?
C7 C3 C4 S1 . . . . -179.52(9) ?
C1 S1 C4 C3 . . . . 0.31(9) ?
C1 S1 C4 C5 . . . . -178.36(10) ?
C3 C4 C5 C6 . . . . 16.48(15) ?
S1 C4 C5 C6 . . . . -165.03(8) ?
C8 N1 C6 C5 . . . . -87.64(13) ?
C7 N1 C6 C5 . . . . 68.93(12) ?
C4 C5 C6 N1 . . . . -47.59(12) ?
C8 N1 C7 C3 . . . . 107.55(12) ?
C6 N1 C7 C3 . . . . -50.05(12) ?
C4 C3 C7 N1 . . . . 16.24(15) ?
C2 C3 C7 N1 . . . . -162.88(11) ?
C7 N1 C8 O1 . . . . 9.29(17) ?
C6 N1 C8 O1 . . . . 164.47(11) ?
C7 N1 C8 C9 . . . . -172.84(9) ?
C6 N1 C8 C9 . . . . -17.67(16) ?
C13 N2 C9 C8 . . . . -68.22(12) ?
C10 N2 C9 C8 . . . . 173.88(9) ?
O1 C8 C9 N2 . . . . 106.91(12) ?
N1 C8 C9 N2 . . . . -71.00(13) ?
C13 N2 C10 C11 . . . . 61.22(12) ?
C9 N2 C10 C11 . . . . -179.10(9) ?
C14 N3 C11 C10 . . . . -171.71(10) ?
C12 N3 C11 C10 . . . . 47.41(13) ?
N2 C10 C11 N3 . . . . -54.79(13) ?
C14 N3 C12 C13 . . . . 170.61(10) ?
C11 N3 C12 C13 . . . . -48.32(13) ?
C10 N2 C13 C12 . . . . -62.45(12) ?
C9 N2 C13 C12 . . . . 178.02(9) ?
N3 C12 C13 N2 . . . . 56.93(13) ?
C12 N3 C14 C15 . . . . 162.26(10) ?
C11 N3 C14 C15 . . . . 23.17(16) ?
C12 N3 C14 C19 . . . . -18.64(16) ?
C11 N3 C14 C19 . . . . -157.73(11) ?
N3 C14 C15 C16 . . . . 179.86(11) ?
C19 C14 C15 C16 . . . . 0.72(18) ?
C14 C15 C16 C17 . . . . -0.80(19) ?
C15 C16 C17 C18 . . . . 0.11(19) ?
C15 C16 C17 N4 . . . . 179.73(11) ?
O2 N4 C17 C16 . . . . -0.17(18) ?
O3 N4 C17 C16 . . . . 179.92(13) ?
O2 N4 C17 C18 . . . . 179.45(12) ?
O3 N4 C17 C18 . . . . -0.46(19) ?
C16 C17 C18 C19 . . . . 0.64(19) ?
N4 C17 C18 C19 . . . . -178.97(11) ?
C17 C18 C19 C14 . . . . -0.72(19) ?
N3 C14 C19 C18 . . . . -179.10(11) ?
C15 C14 C19 C18 . . . . 0.05(18) ?
